data_7150004
loop_
_publ_author_name
'Kazmaier, Uli'
'Hebach, Christina'
'Watzke, Anja'
'Maier, Sabine'
'Mues, Heike'
'Huch, Volker'

_publ_section_title
;
 A straightforward approach towards cyclic peptides via ring-closing
 metathesis--scope and limitations.
;
_journal_issue 1
_journal_name_full 'Organic &amp; biomolecular chemistry'
_journal_page_first 136
_journal_page_last 145
_journal_paper_doi 10.1039/b411228h
_journal_volume 3
_journal_year 2005
_chemical_formula_sum 'C26 H37 N3 O7'
_chemical_formula_weight 503.59
_chemical_name_systematic
;
?
;
_space_group_IT_number 19
_symmetry_cell_setting orthorhombic
_symmetry_space_group_name_Hall 'P 2ac 2ab'
_symmetry_space_group_name_H-M 'P 21 21 21'
_atom_sites_solution_hydrogens geom
_atom_sites_solution_primary direct
_atom_sites_solution_secondary difmap
_audit_creation_method SHELXL-97
_cell_angle_alpha 90.00
_cell_angle_beta 90.00
_cell_angle_gamma 90.00
_cell_formula_units_Z 4
_cell_length_a 9.491(2)
_cell_length_b 9.730(2)
_cell_length_c 28.504(6)
_cell_measurement_temperature 293(2)
_cell_volume 2632.3(10)
_computing_structure_refinement 'SHELXL-97 (Sheldrick, 1997)'
_computing_structure_solution 'SHELXS-97 (Sheldrick, 1990)'
_diffrn_ambient_temperature 293(2)
_diffrn_measured_fraction_theta_full 0.957
_diffrn_measured_fraction_theta_max 0.957
_diffrn_measurement_device_type 'Stoe IPDS'
_diffrn_measurement_method 'Image Plate'
_diffrn_radiation_monochromator graphite
_diffrn_radiation_source 'fine-focus sealed tube'
_diffrn_radiation_type MoK\a
_diffrn_radiation_wavelength 0.71073
_diffrn_reflns_av_R_equivalents 0.0693
_diffrn_reflns_av_sigmaI/netI 0.0604
_diffrn_reflns_limit_h_max 10
_diffrn_reflns_limit_h_min -10
_diffrn_reflns_limit_k_max 11
_diffrn_reflns_limit_k_min -11
_diffrn_reflns_limit_l_max 32
_diffrn_reflns_limit_l_min -32
_diffrn_reflns_number 16007
_diffrn_reflns_theta_full 24.02
_diffrn_reflns_theta_max 24.02
_diffrn_reflns_theta_min 2.21
_exptl_absorpt_coefficient_mu 0.092
_exptl_absorpt_correction_type N/A
_exptl_crystal_density_diffrn 1.271
_exptl_crystal_density_method 'not measured'
_exptl_crystal_F_000 1080
_exptl_crystal_size_max 0.33
_exptl_crystal_size_mid 0.26
_exptl_crystal_size_min 0.18
_refine_diff_density_max 0.140
_refine_diff_density_min -0.140
_refine_diff_density_rms 0.034
_refine_ls_abs_structure_details 'Flack H D (1983), Acta Cryst. A39, 876-881'
_refine_ls_abs_structure_Flack 1.1(11)
_refine_ls_extinction_method none
_refine_ls_goodness_of_fit_ref 0.948
_refine_ls_hydrogen_treatment mixed
_refine_ls_matrix_type full
_refine_ls_number_parameters 333
_refine_ls_number_reflns 3960
_refine_ls_number_restraints 0
_refine_ls_restrained_S_all 0.948
_refine_ls_R_factor_all 0.0592
_refine_ls_R_factor_gt 0.0358
_refine_ls_shift/su_max 0.001
_refine_ls_shift/su_mean 0.000
_refine_ls_structure_factor_coef Fsqd
_refine_ls_weighting_details 'calc w=1/[\s^2^(Fo^2^)+(0.0326P)^2^+0.0000P] where P=(Fo^2^+2Fc^2^)/3'
_refine_ls_weighting_scheme calc
_refine_ls_wR_factor_gt 0.0665
_refine_ls_wR_factor_ref 0.0737
_reflns_number_gt 2908
_reflns_number_total 3960
_reflns_threshold_expression >2sigma(I)
_cod_data_source_file b411228h-cd.txt
_cod_data_source_block shelxs29
_cod_depositor_comments
;
The following automatic conversions were performed:
'_symmetry_cell_setting' value 'Orthorhombic' changed to 'orthorhombic'
according to '/home/saulius/struct/CIF-dictionaries/cif_core.dic'
dictionary named 'cif_core.dic' version 2.4.1 from 2010-06-29.

Automatic conversion script
Id: cif_fix_enum 1527 2010-12-29 10:47:43Z saulius 
;
_cod_original_sg_symbol_H-M P2(1)2(1)2(1)
_cod_database_code 7150004

loop_
_symmetry_equiv_pos_as_xyz
'x, y, z'
'-x+1/2, -y, z+1/2'
'-x, y+1/2, -z+1/2'
'x+1/2, -y+1/2, -z'

loop_
_atom_site_label
_atom_site_type_symbol
_atom_site_fract_x
_atom_site_fract_y
_atom_site_fract_z
_atom_site_U_iso_or_equiv
_atom_site_adp_type
_atom_site_occupancy
_atom_site_symmetry_multiplicity
_atom_site_calc_flag
_atom_site_refinement_flags
_atom_site_disorder_assembly
_atom_site_disorder_group
O1 O 0.24614(18) 0.11991(18) -0.15767(5) 0.0339(4) Uani 1 1 d . . .
O2 O 0.3158(2) -0.19915(19) -0.19218(6) 0.0418(5) Uani 1 1 d . . .
O3 O 0.52274(19) -0.13774(18) -0.22728(5) 0.0389(5) Uani 1 1 d . . .
O4 O 0.1125(2) 0.1409(2) -0.27600(6) 0.0480(5) Uani 1 1 d . . .
O5 O -0.0216(3) -0.0209(3) -0.30986(8) 0.0752(7) Uani 1 1 d . . .
O6 O -0.2152(2) 0.0344(2) -0.15131(6) 0.0508(5) Uani 1 1 d . . .
O7 O -0.0330(2) -0.0445(2) 0.11449(6) 0.0519(6) Uani 1 1 d . . .
N1 N 0.1222(2) -0.00663(19) -0.10464(6) 0.0239(5) Uani 1 1 d . . .
N2 N 0.4733(2) -0.0594(2) -0.15525(7) 0.0314(5) Uani 1 1 d . . .
H2 H 0.542(3) -0.015(2) -0.1572(8) 0.019(7) Uiso 1 1 d . . .
N3 N -0.0267(3) 0.0983(3) -0.19398(7) 0.0423(6) Uani 1 1 d . . .
H3 H 0.052(3) 0.125(3) -0.1913(10) 0.048(10) Uiso 1 1 d . . .
C1 C 0.2433(3) 0.0257(2) -0.12825(7) 0.0261(6) Uani 1 1 d . . .
C2 C 0.3826(3) -0.0438(2) -0.11420(7) 0.0269(6) Uani 1 1 d . . .
H2A H 0.3613 -0.1353 -0.1017 0.032 Uiso 1 1 calc R . .
C3 C 0.4550(3) 0.0410(2) -0.07534(8) 0.0282(6) Uani 1 1 d . . .
H3A H 0.3852 0.0551 -0.0505 0.034 Uiso 1 1 calc R . .
C4 C 0.5030(3) 0.1839(3) -0.09164(9) 0.0399(7) Uani 1 1 d . . .
H4A H 0.4241 0.2330 -0.1044 0.060 Uiso 1 1 calc R . .
H4B H 0.5744 0.1743 -0.1153 0.060 Uiso 1 1 calc R . .
H4C H 0.5407 0.2339 -0.0654 0.060 Uiso 1 1 calc R . .
C5 C 0.5768(3) -0.0395(3) -0.05381(8) 0.0387(7) Uani 1 1 d . . .
H5A H 0.5436 -0.1278 -0.0436 0.058 Uiso 1 1 calc R . .
H5B H 0.6137 0.0101 -0.0274 0.058 Uiso 1 1 calc R . .
H5C H 0.6496 -0.0516 -0.0768 0.058 Uiso 1 1 calc R . .
C6 C 0.4265(3) -0.1375(3) -0.19154(8) 0.0339(6) Uani 1 1 d . . .
C7 C 0.4720(3) -0.1953(3) -0.27104(8) 0.0453(8) Uani 1 1 d . . .
H7A H 0.4231 -0.2808 -0.2646 0.054 Uiso 1 1 calc R . .
H7B H 0.5518 -0.2160 -0.2911 0.054 Uiso 1 1 calc R . .
C8 C 0.3750(3) -0.1003(3) -0.29619(8) 0.0473(8) Uani 1 1 d . . .
H8 H 0.3421 -0.1295 -0.3253 0.057 Uiso 1 1 calc R . .
C9 C 0.3315(3) 0.0192(3) -0.28181(9) 0.0468(8) Uani 1 1 d . . .
H9 H 0.3654 0.0502 -0.2531 0.056 Uiso 1 1 calc R . .
C10 C 0.2318(3) 0.1107(3) -0.30752(9) 0.0513(8) Uani 1 1 d . . .
H10A H 0.2788 0.1953 -0.3165 0.062 Uiso 1 1 calc R . .
H10B H 0.1984 0.0655 -0.3357 0.062 Uiso 1 1 calc R . .
C11 C 0.0000(3) 0.0592(3) -0.27893(9) 0.0453(7) Uani 1 1 d . . .
C12 C -0.1021(3) 0.0879(4) -0.23916(8) 0.0565(9) Uani 1 1 d . . .
H12A H -0.1517 0.1732 -0.2453 0.068 Uiso 1 1 calc R . .
H12B H -0.1711 0.0146 -0.2374 0.068 Uiso 1 1 calc R . .
C13 C -0.0908(3) 0.0687(2) -0.15338(8) 0.0293(6) Uani 1 1 d . . .
C14 C -0.0028(3) 0.0843(2) -0.10805(7) 0.0256(6) Uani 1 1 d . . .
H14 H -0.0656 0.0516 -0.0831 0.031 Uiso 1 1 calc R . .
C15 C 0.0255(3) 0.2364(2) -0.09522(8) 0.0321(6) Uani 1 1 d . . .
H15 H 0.0827 0.2779 -0.1201 0.039 Uiso 1 1 calc R . .
C16 C 0.1058(4) 0.2484(3) -0.04877(9) 0.0506(8) Uani 1 1 d . . .
H16A H 0.1934 0.1995 -0.0511 0.076 Uiso 1 1 calc R . .
H16B H 0.0501 0.2096 -0.0240 0.076 Uiso 1 1 calc R . .
H16C H 0.1241 0.3434 -0.0422 0.076 Uiso 1 1 calc R . .
C17 C -0.1120(3) 0.3154(3) -0.09140(11) 0.0552(8) Uani 1 1 d . . .
H17A H -0.1623 0.3092 -0.1205 0.083 Uiso 1 1 calc R . .
H17B H -0.0923 0.4101 -0.0846 0.083 Uiso 1 1 calc R . .
H17C H -0.1683 0.2769 -0.0667 0.083 Uiso 1 1 calc R . .
C18 C 0.0993(3) -0.1397(2) -0.07905(7) 0.0303(6) Uani 1 1 d . . .
H18 H 0.1902 -0.1874 -0.0787 0.036 Uiso 1 1 calc R . .
C19 C -0.0021(3) -0.2307(3) -0.10684(9) 0.0461(8) Uani 1 1 d . . .
H19A H 0.0315 -0.2402 -0.1384 0.069 Uiso 1 1 calc R . .
H19B H -0.0939 -0.1893 -0.1072 0.069 Uiso 1 1 calc R . .
H19C H -0.0075 -0.3196 -0.0924 0.069 Uiso 1 1 calc R . .
C20 C 0.0572(3) -0.1179(2) -0.02764(8) 0.0277(6) Uani 1 1 d . . .
C21 C 0.1621(3) -0.0966(2) 0.00646(8) 0.0340(6) Uani 1 1 d . . .
H21 H 0.2564 -0.0980 -0.0025 0.041 Uiso 1 1 calc R . .
C22 C 0.1280(3) -0.0734(3) 0.05324(9) 0.0397(7) Uani 1 1 d . . .
H22 H 0.1994 -0.0604 0.0751 0.048 Uiso 1 1 calc R . .
C23 C -0.0120(3) -0.0693(2) 0.06755(8) 0.0346(6) Uani 1 1 d . . .
C24 C -0.1173(3) -0.0916(2) 0.03468(8) 0.0337(6) Uani 1 1 d . . .
H24 H -0.2115 -0.0895 0.0436 0.040 Uiso 1 1 calc R . .
C25 C -0.0805(3) -0.1174(3) -0.01233(7) 0.0315(6) Uani 1 1 d . . .
H25 H -0.1518 -0.1347 -0.0339 0.038 Uiso 1 1 calc R . .
C26 C -0.1743(3) -0.0230(3) 0.13085(10) 0.0515(8) Uani 1 1 d . . .
H26A H -0.1732 -0.0079 0.1641 0.077 Uiso 1 1 calc R . .
H26B H -0.2304 -0.1025 0.1239 0.077 Uiso 1 1 calc R . .
H26C H -0.2138 0.0559 0.1155 0.077 Uiso 1 1 calc R . .

loop_
_atom_site_aniso_label
_atom_site_aniso_U_11
_atom_site_aniso_U_22
_atom_site_aniso_U_33
_atom_site_aniso_U_23
_atom_site_aniso_U_13
_atom_site_aniso_U_12
O1 0.0259(11) 0.0445(10) 0.0312(9) 0.0116(8) 0.0005(8) 0.0033(8)
O2 0.0367(14) 0.0513(12) 0.0375(10) -0.0052(9) -0.0007(9) -0.0095(10)
O3 0.0300(12) 0.0579(12) 0.0288(9) -0.0097(8) 0.0034(8) 0.0038(9)
O4 0.0426(15) 0.0669(13) 0.0344(10) -0.0042(9) 0.0006(9) -0.0005(11)
O5 0.0766(19) 0.0930(17) 0.0559(13) -0.0262(13) 0.0056(12) -0.0237(14)
O6 0.0223(13) 0.0927(16) 0.0374(10) -0.0013(10) -0.0009(8) -0.0083(10)
O7 0.0544(16) 0.0678(14) 0.0334(11) -0.0071(9) 0.0032(9) -0.0054(11)
N1 0.0189(13) 0.0293(11) 0.0234(9) 0.0030(8) 0.0009(8) 0.0020(9)
N2 0.0184(14) 0.0446(14) 0.0311(12) -0.0052(10) 0.0033(10) -0.0052(11)
N3 0.0235(18) 0.0784(18) 0.0250(12) 0.0070(11) -0.0055(10) -0.0036(13)
C1 0.0244(17) 0.0317(14) 0.0222(12) -0.0023(11) -0.0021(10) 0.0008(11)
C2 0.0232(16) 0.0328(14) 0.0249(12) 0.0013(10) 0.0026(10) 0.0006(11)
C3 0.0229(16) 0.0360(15) 0.0257(12) -0.0005(11) 0.0006(10) 0.0017(11)
C4 0.0388(19) 0.0407(16) 0.0402(15) -0.0031(12) -0.0045(13) -0.0008(13)
C5 0.0332(19) 0.0461(17) 0.0366(14) -0.0020(12) -0.0104(11) 0.0061(13)
C6 0.0335(19) 0.0394(16) 0.0287(14) -0.0002(12) -0.0013(12) 0.0057(14)
C7 0.045(2) 0.0604(18) 0.0302(14) -0.0162(13) 0.0027(14) 0.0053(16)
C8 0.048(2) 0.067(2) 0.0268(14) -0.0098(14) 0.0001(13) 0.0021(17)
C9 0.046(2) 0.059(2) 0.0352(15) 0.0011(15) -0.0017(13) -0.0024(16)
C10 0.046(2) 0.074(2) 0.0333(14) 0.0068(15) 0.0066(14) 0.0015(16)
C11 0.041(2) 0.063(2) 0.0314(16) 0.0041(14) -0.0074(13) 0.0018(17)
C12 0.036(2) 0.104(3) 0.0289(14) 0.0022(15) -0.0076(13) 0.0057(19)
C13 0.0214(17) 0.0393(15) 0.0272(13) -0.0001(11) -0.0006(11) 0.0037(12)
C14 0.0187(15) 0.0363(14) 0.0219(12) 0.0034(10) 0.0009(9) 0.0038(11)
C15 0.0305(18) 0.0340(15) 0.0319(13) 0.0015(11) 0.0010(12) 0.0006(12)
C16 0.058(2) 0.0453(18) 0.0483(16) -0.0162(14) -0.0114(16) 0.0101(16)
C17 0.044(2) 0.0481(18) 0.074(2) -0.0022(15) -0.0057(17) 0.0143(15)
C18 0.0277(17) 0.0302(15) 0.0331(13) 0.0039(11) 0.0032(11) 0.0008(12)
C19 0.049(2) 0.0428(17) 0.0468(16) -0.0095(13) 0.0034(15) -0.0103(15)
C20 0.0250(17) 0.0271(14) 0.0310(13) 0.0076(11) 0.0000(11) -0.0008(11)
C21 0.0255(17) 0.0373(17) 0.0392(15) 0.0111(12) 0.0003(12) -0.0034(12)
C22 0.036(2) 0.0472(18) 0.0357(15) 0.0045(12) -0.0111(13) -0.0091(14)
C23 0.040(2) 0.0341(14) 0.0293(14) 0.0056(11) 0.0011(12) -0.0046(13)
C24 0.0257(17) 0.0374(17) 0.0379(14) 0.0089(12) 0.0045(12) 0.0009(12)
C25 0.0246(18) 0.0414(16) 0.0286(13) 0.0082(12) -0.0029(11) -0.0028(12)
C26 0.058(2) 0.0504(19) 0.0462(17) -0.0013(14) 0.0124(14) -0.0031(16)

loop_
_atom_type_symbol
_atom_type_description
_atom_type_scat_dispersion_real
_atom_type_scat_dispersion_imag
_atom_type_scat_source
C C 0.0033 0.0016 'International Tables Vol C Tables 4.2.6.8 and 6.1.1.4'
H H 0.0000 0.0000 'International Tables Vol C Tables 4.2.6.8 and 6.1.1.4'
N N 0.0061 0.0033 'International Tables Vol C Tables 4.2.6.8 and 6.1.1.4'
O O 0.0106 0.0060 'International Tables Vol C Tables 4.2.6.8 and 6.1.1.4'

loop_
_geom_angle_atom_site_label_1
_geom_angle_atom_site_label_2
_geom_angle_atom_site_label_3
_geom_angle
_geom_angle_site_symmetry_1
_geom_angle_site_symmetry_3
_geom_angle_publ_flag
C6 O3 C7 114.8(2) . . ?
C11 O4 C10 117.2(2) . . ?
C23 O7 C26 118.5(2) . . ?
C1 N1 C14 120.18(18) . . ?
C1 N1 C18 123.97(19) . . ?
C14 N1 C18 115.45(18) . . ?
C6 N2 C2 118.4(2) . . ?
C13 N3 C12 121.3(3) . . ?
O1 C1 N1 121.3(2) . . ?
O1 C1 C2 118.8(2) . . ?
N1 C1 C2 119.53(19) . . ?
N2 C2 C1 110.10(18) . . ?
N2 C2 C3 111.6(2) . . ?
C1 C2 C3 109.56(18) . . ?
C5 C3 C4 111.2(2) . . ?
C5 C3 C2 110.58(19) . . ?
C4 C3 C2 113.54(19) . . ?
O2 C6 N2 124.9(2) . . ?
O2 C6 O3 124.6(2) . . ?
N2 C6 O3 110.5(2) . . ?
O3 C7 C8 112.3(2) . . ?
C9 C8 C7 126.9(3) . . ?
C8 C9 C10 125.5(3) . . ?
O4 C10 C9 107.9(2) . . ?
O5 C11 O4 124.9(3) . . ?
O5 C11 C12 124.2(3) . . ?
O4 C11 C12 110.8(2) . . ?
N3 C12 C11 110.8(3) . . ?
O6 C13 N3 122.4(2) . . ?
O6 C13 C14 120.4(2) . . ?
N3 C13 C14 117.1(2) . . ?
N1 C14 C13 115.36(18) . . ?
N1 C14 C15 114.6(2) . . ?
C13 C14 C15 112.66(19) . . ?
C17 C15 C16 109.1(2) . . ?
C17 C15 C14 110.6(2) . . ?
C16 C15 C14 111.3(2) . . ?
N1 C18 C19 109.81(19) . . ?
N1 C18 C20 112.50(19) . . ?
C19 C18 C20 114.3(2) . . ?
C25 C20 C21 116.9(2) . . ?
C25 C20 C18 123.4(2) . . ?
C21 C20 C18 119.8(2) . . ?
C22 C21 C20 121.4(2) . . ?
C23 C22 C21 120.6(2) . . ?
O7 C23 C24 125.5(2) . . ?
O7 C23 C22 115.4(2) . . ?
C24 C23 C22 119.1(2) . . ?
C23 C24 C25 119.4(2) . . ?
C20 C25 C24 122.6(2) . . ?

loop_
_geom_bond_atom_site_label_1
_geom_bond_atom_site_label_2
_geom_bond_distance
_geom_bond_site_symmetry_2
_geom_bond_publ_flag
O1 C1 1.243(3) . ?
O2 C6 1.210(3) . ?
O3 C6 1.368(3) . ?
O3 C7 1.450(3) . ?
O4 C11 1.334(4) . ?
O4 C10 1.475(3) . ?
O5 C11 1.194(3) . ?
O6 C13 1.229(3) . ?
O7 C23 1.374(3) . ?
O7 C26 1.435(3) . ?
N1 C1 1.368(3) . ?
N1 C14 1.484(3) . ?
N1 C18 1.502(3) . ?
N2 C6 1.358(3) . ?
N2 C2 1.461(3) . ?
N3 C13 1.339(3) . ?
N3 C12 1.476(3) . ?
C1 C2 1.538(3) . ?
C2 C3 1.543(3) . ?
C3 C5 1.525(3) . ?
C3 C4 1.535(3) . ?
C7 C8 1.488(4) . ?
C8 C9 1.300(4) . ?
C9 C10 1.492(4) . ?
C11 C12 1.517(4) . ?
C13 C14 1.546(3) . ?
C14 C15 1.548(3) . ?
C15 C17 1.519(4) . ?
C15 C16 1.532(3) . ?
C18 C19 1.528(4) . ?
C18 C20 1.533(3) . ?
C20 C25 1.378(3) . ?
C20 C21 1.407(3) . ?
C21 C22 1.391(3) . ?
C22 C23 1.390(4) . ?
C23 C24 1.387(4) . ?
C24 C25 1.407(3) . ?

loop_
_cod_related_entry_id
_cod_related_entry_database
_cod_related_entry_code
1 ChemSpider 9470047
